data_1567959
loop_
_publ_author_name
'Rodstein, Ilja'
'Kelling, Leif'
'L\"offler, Julian'
'Scherpf, Thorsten'
'Sarbajna, Abir'
'Andrada, Diego M.'
'Gessner, Viktoria H.'

_publ_section_title
;
 Formation of exceptional monomeric YPhos--PdCl2 complexes with high
 activities in coupling reactions
;
_journal_name_full 'Chemical Science'
_journal_paper_doi 10.1039/D2SC04523K
_journal_year 2022
_chemical_formula_moiety 'C32 H58 I2 P2 Pd'
_chemical_formula_sum 'C32 H58 I2 P2 Pd'
_chemical_formula_weight 864.92
_space_group_crystal_system monoclinic
_space_group_IT_number 14
_space_group_name_Hall '-P 2ybc'
_space_group_name_H-M_alt 'P 1 21/c 1'
_atom_sites_solution_hydrogens geom
_audit_creation_method SHELXL-2018/3
_audit_update_record
;
2022-07-14 deposited with the CCDC.	2022-10-24 downloaded from the CCDC.
;
_cell_angle_alpha 90
_cell_angle_beta 92.1640(10)
_cell_angle_gamma 90
_cell_formula_units_Z 4
_cell_length_a 10.58610(10)
_cell_length_b 17.7689(2)
_cell_length_c 18.6428(2)
_cell_measurement_reflns_used 14971
_cell_measurement_temperature 101(2)
_cell_measurement_theta_max 75.3470
_cell_measurement_theta_min 3.4210
_cell_volume 3504.27(6)
_computing_cell_refinement 'CrysAlisPro 1.171.41.93a (Rigaku OD, 2020)'
_computing_data_collection 'CrysAlisPro 1.171.41.93a (Rigaku OD, 2020)'
_computing_data_reduction 'CrysAlisPro 1.171.41.93a (Rigaku OD, 2020)'
_computing_structure_refinement 'SHELXL-2018/3 (Sheldrick, 2018)'
_computing_structure_solution 'SHELXT 2018/2 (Sheldrick, 2018)'
_diffrn_ambient_temperature 101(2)
_diffrn_detector_area_resol_mean 10.0000
_diffrn_measured_fraction_theta_full 0.996
_diffrn_measured_fraction_theta_max 0.927
_diffrn_measurement_device 'four-circle diffractometer'
_diffrn_measurement_device_type 'XtaLAB Synergy, Dualflex, HyPix'
_diffrn_measurement_method '\w scans'
_diffrn_radiation_type CuK\a
_diffrn_radiation_wavelength 1.54184
_diffrn_reflns_av_R_equivalents 0.0440
_diffrn_reflns_av_unetI/netI 0.0389
_diffrn_reflns_Laue_measured_fraction_full 0.996
_diffrn_reflns_Laue_measured_fraction_max 0.927
_diffrn_reflns_limit_h_max 12
_diffrn_reflns_limit_h_min -12
_diffrn_reflns_limit_k_max 8
_diffrn_reflns_limit_k_min -21
_diffrn_reflns_limit_l_max 22
_diffrn_reflns_limit_l_min -23
_diffrn_reflns_number 25503
_diffrn_reflns_point_group_measured_fraction_full 0.996
_diffrn_reflns_point_group_measured_fraction_max 0.927
_diffrn_reflns_theta_full 67.684
_diffrn_reflns_theta_max 76.521
_diffrn_reflns_theta_min 3.437
_diffrn_source 'micro-focus sealed X-ray tube'
_diffrn_source_type 'PhotonJet (Cu) X-ray Source'
_exptl_absorpt_coefficient_mu 19.094
_exptl_absorpt_correction_T_max 0.892
_exptl_absorpt_correction_T_min 0.326
_exptl_absorpt_correction_type gaussian
_exptl_absorpt_process_details
;
CrysAlisPro 1.171.41.93a (Rigaku Oxford Diffraction, 2020)
Numerical absorption correction based on gaussian integration over
a multifaceted crystal model
Empirical absorption correction using spherical harmonics,
implemented in SCALE3 ABSPACK scaling algorithm.
;
_exptl_crystal_colour yellow
_exptl_crystal_density_diffrn 1.639
_exptl_crystal_description plate
_exptl_crystal_F_000 1728
_exptl_crystal_size_max 0.150
_exptl_crystal_size_mid 0.070
_exptl_crystal_size_min 0.030
_refine_diff_density_max 2.139
_refine_diff_density_min -0.901
_refine_diff_density_rms 0.126
_refine_ls_extinction_method none
_refine_ls_goodness_of_fit_ref 1.051
_refine_ls_hydrogen_treatment constr
_refine_ls_matrix_type full
_refine_ls_number_parameters 335
_refine_ls_number_reflns 6841
_refine_ls_number_restraints 0
_refine_ls_restrained_S_all 1.051
_refine_ls_R_factor_all 0.0434
_refine_ls_R_factor_gt 0.0388
_refine_ls_shift/su_max 0.001
_refine_ls_shift/su_mean 0.000
_refine_ls_structure_factor_coef Fsqd
_refine_ls_weighting_details 'w=1/[\s^2^(Fo^2^)+(0.0440P)^2^+12.0756P] where P=(Fo^2^+2Fc^2^)/3'
_refine_ls_weighting_scheme calc
_refine_ls_wR_factor_gt 0.0968
_refine_ls_wR_factor_ref 0.0996
_reflns_Friedel_coverage 0.000
_reflns_number_gt 6140
_reflns_number_total 6841
_reflns_threshold_expression 'I > 2\s(I)'
_cod_data_source_file d2sc04523k2.cif
_cod_data_source_block L1PdI2
_cod_original_sg_symbol_H-M 'P 21/c'
_cod_database_code 1567959
_shelx_shelxl_version_number 2018/3
_shelx_space_group_comment
;
The symmetry employed for this shelxl refinement is uniquely defined
by the following loop, which should always be used as a source of
symmetry information in preference to the above space-group names.
They are only intended as comments.
;
_shelx_estimated_absorpt_t_min 0.162
_shelx_estimated_absorpt_t_max 0.598

loop_
_space_group_symop_operation_xyz
'x, y, z'
'-x, y+1/2, -z+1/2'
'-x, -y, -z'
'x, -y-1/2, z-1/2'

loop_
_atom_site_label
_atom_site_type_symbol
_atom_site_fract_x
_atom_site_fract_y
_atom_site_fract_z
_atom_site_U_iso_or_equiv
_atom_site_adp_type
_atom_site_occupancy
_atom_site_site_symmetry_order
_atom_site_calc_flag
_atom_site_refinement_flags_posn
_atom_site_refinement_flags_adp
_atom_site_refinement_flags_occupancy
_atom_site_disorder_assembly
_atom_site_disorder_group
I1 I 0.39398(3) 0.86657(2) 0.75306(2) 0.03186(10) Uani 1 1 d . . . . .
I2 I 0.70677(3) 0.94898(2) 0.86021(2) 0.03413(10) Uani 1 1 d . . . . .
Pd1 Pd 0.64729(3) 0.85633(2) 0.75254(2) 0.02367(9) Uani 1 1 d . . . . .
P1 P 0.62698(10) 0.68572(6) 0.66776(6) 0.0227(2) Uani 1 1 d . . . . .
P2 P 0.82286(11) 0.81791(6) 0.70886(6) 0.0231(2) Uani 1 1 d . . . . .
C1 C 0.6846(4) 0.7816(2) 0.6626(2) 0.0226(9) Uani 1 1 d . . . . .
C2 C 0.6485(5) 0.8210(3) 0.5913(3) 0.0338(11) Uani 1 1 d . . . . .
H2A H 0.690601 0.795753 0.551957 0.051 Uiso 1 1 calc R U . . .
H2B H 0.675271 0.873734 0.593686 0.051 Uiso 1 1 calc R U . . .
H2C H 0.556714 0.818503 0.582655 0.051 Uiso 1 1 calc R U . . .
C3 C 0.7542(4) 0.6188(3) 0.6487(2) 0.0266(10) Uani 1 1 d . . . . .
H3 H 0.810628 0.616615 0.692941 0.032 Uiso 1 1 calc R U . . .
C4 C 0.8375(5) 0.6424(3) 0.5873(3) 0.0354(12) Uani 1 1 d . . . . .
H4A H 0.868822 0.694298 0.595713 0.042 Uiso 1 1 calc R U . . .
H4B H 0.787102 0.641896 0.541503 0.042 Uiso 1 1 calc R U . . .
C5 C 0.9498(5) 0.5886(3) 0.5823(4) 0.0430(14) Uani 1 1 d . . . . .
H5A H 1.001722 0.603730 0.541706 0.052 Uiso 1 1 calc R U . . .
H5B H 1.003255 0.591970 0.626912 0.052 Uiso 1 1 calc R U . . .
C6 C 0.9062(5) 0.5081(3) 0.5715(3) 0.0328(11) Uani 1 1 d . . . . .
H6A H 0.980671 0.474341 0.571812 0.039 Uiso 1 1 calc R U . . .
H6B H 0.861168 0.503313 0.524246 0.039 Uiso 1 1 calc R U . . .
C7 C 0.8185(6) 0.4840(3) 0.6306(3) 0.0408(13) Uani 1 1 d . . . . .
H7A H 0.787778 0.432262 0.620987 0.049 Uiso 1 1 calc R U . . .
H7B H 0.865973 0.483922 0.677390 0.049 Uiso 1 1 calc R U . . .
C8 C 0.7068(5) 0.5369(3) 0.6342(3) 0.0370(12) Uani 1 1 d . . . . .
H8A H 0.651671 0.520878 0.673136 0.044 Uiso 1 1 calc R U . . .
H8B H 0.656642 0.535235 0.588363 0.044 Uiso 1 1 calc R U . . .
C9 C 0.9280(4) 0.7533(3) 0.7614(2) 0.0254(9) Uani 1 1 d . . . . .
H9 H 0.877338 0.706570 0.768395 0.030 Uiso 1 1 calc R U . . .
C10 C 1.0508(5) 0.7273(3) 0.7281(3) 0.0281(10) Uani 1 1 d . . . . .
H10A H 1.032336 0.707146 0.679351 0.034 Uiso 1 1 calc R U . . .
H10B H 1.109347 0.770454 0.724123 0.034 Uiso 1 1 calc R U . . .
C11 C 1.1119(5) 0.6664(3) 0.7755(3) 0.0329(11) Uani 1 1 d . . . . .
H11A H 1.055211 0.622174 0.776529 0.039 Uiso 1 1 calc R U . . .
H11B H 1.192263 0.650320 0.754752 0.039 Uiso 1 1 calc R U . . .
C12 C 1.1382(5) 0.6944(3) 0.8519(3) 0.0345(11) Uani 1 1 d . . . . .
H12A H 1.202946 0.734575 0.851568 0.041 Uiso 1 1 calc R U . . .
H12B H 1.172289 0.652484 0.881817 0.041 Uiso 1 1 calc R U . . .
C13 C 1.0186(5) 0.7249(3) 0.8849(3) 0.0316(10) Uani 1 1 d . . . . .
H13A H 0.958396 0.683091 0.891489 0.038 Uiso 1 1 calc R U . . .
H13B H 1.040473 0.746501 0.932702 0.038 Uiso 1 1 calc R U . . .
C14 C 0.9556(5) 0.7852(3) 0.8377(2) 0.0285(10) Uani 1 1 d . . . . .
H14A H 1.011870 0.829573 0.834948 0.034 Uiso 1 1 calc R U . . .
H14B H 0.875665 0.801545 0.858785 0.034 Uiso 1 1 calc R U . . .
C15 C 0.9127(5) 0.8836(3) 0.6531(3) 0.0286(10) Uani 1 1 d . . . . .
H15 H 0.849645 0.919907 0.631745 0.034 Uiso 1 1 calc R U . . .
C16 C 0.9790(5) 0.8474(3) 0.5898(3) 0.0308(10) Uani 1 1 d . . . . .
H16A H 1.042640 0.810626 0.608165 0.037 Uiso 1 1 calc R U . . .
H16B H 0.916209 0.820122 0.558915 0.037 Uiso 1 1 calc R U . . .
C17 C 1.0440(5) 0.9079(3) 0.5456(3) 0.0352(11) Uani 1 1 d . . . . .
H17A H 1.090178 0.883502 0.506612 0.042 Uiso 1 1 calc R U . . .
H17B H 0.979275 0.941566 0.523256 0.042 Uiso 1 1 calc R U . . .
C18 C 1.1359(5) 0.9539(3) 0.5922(3) 0.0375(12) Uani 1 1 d . . . . .
H18A H 1.205225 0.921117 0.610883 0.045 Uiso 1 1 calc R U . . .
H18B H 1.173491 0.994014 0.562918 0.045 Uiso 1 1 calc R U . . .
C19 C 1.0699(6) 0.9891(3) 0.6543(3) 0.0384(12) Uani 1 1 d . . . . .
H19A H 1.006007 1.025415 0.635402 0.046 Uiso 1 1 calc R U . . .
H19B H 1.132423 1.017210 0.684609 0.046 Uiso 1 1 calc R U . . .
C20 C 1.0044(5) 0.9302(3) 0.7007(3) 0.0318(10) Uani 1 1 d . . . . .
H20A H 1.068558 0.896796 0.724041 0.038 Uiso 1 1 calc R U . . .
H20B H 0.957700 0.955762 0.738742 0.038 Uiso 1 1 calc R U . . .
C21 C 0.5629(4) 0.6654(3) 0.7565(3) 0.0263(9) Uani 1 1 d . . . . .
H21 H 0.494379 0.703331 0.762905 0.032 Uiso 1 1 calc R U . . .
C22 C 0.6560(5) 0.6767(3) 0.8199(3) 0.0357(12) Uani 1 1 d . . . . .
H22A H 0.691677 0.728153 0.818185 0.043 Uiso 1 1 calc R U . . .
H22B H 0.726535 0.640452 0.816528 0.043 Uiso 1 1 calc R U . . .
C23 C 0.5916(7) 0.6654(5) 0.8913(3) 0.0558(17) Uani 1 1 d . . . . .
H23A H 0.655667 0.670327 0.931041 0.067 Uiso 1 1 calc R U . . .
H23B H 0.528202 0.705776 0.896930 0.067 Uiso 1 1 calc R U . . .
C24 C 0.5271(6) 0.5903(4) 0.8971(4) 0.0564(17) Uani 1 1 d . . . . .
H24A H 0.591173 0.549677 0.898193 0.068 Uiso 1 1 calc R U . . .
H24B H 0.481022 0.588038 0.942238 0.068 Uiso 1 1 calc R U . . .
C25 C 0.4361(6) 0.5788(4) 0.8342(3) 0.0458(14) Uani 1 1 d . . . . .
H25A H 0.366238 0.615591 0.836996 0.055 Uiso 1 1 calc R U . . .
H25B H 0.399221 0.527708 0.836909 0.055 Uiso 1 1 calc R U . . .
C26 C 0.4986(6) 0.5878(3) 0.7624(3) 0.0419(13) Uani 1 1 d . . . . .
H26A H 0.434021 0.582140 0.722988 0.050 Uiso 1 1 calc R U . . .
H26B H 0.562471 0.547710 0.757235 0.050 Uiso 1 1 calc R U . . .
C27 C 0.4944(5) 0.6652(3) 0.6040(3) 0.0334(11) Uani 1 1 d . . . . .
H27 H 0.471453 0.612075 0.615396 0.040 Uiso 1 1 calc R U . . .
C28 C 0.3735(4) 0.7095(3) 0.6189(3) 0.0325(11) Uani 1 1 d . . . . .
H28A H 0.356305 0.706795 0.670664 0.039 Uiso 1 1 calc R U . . .
H28B H 0.385255 0.763097 0.606123 0.039 Uiso 1 1 calc R U . . .
C29 C 0.2608(5) 0.6770(3) 0.5748(3) 0.0399(12) Uani 1 1 d . . . . .
H29A H 0.241761 0.625946 0.592720 0.048 Uiso 1 1 calc R U . . .
H29B H 0.185523 0.708928 0.581624 0.048 Uiso 1 1 calc R U . . .
C30 C 0.2860(5) 0.6727(3) 0.4966(3) 0.0395(12) Uani 1 1 d . . . . .
H30A H 0.295317 0.724290 0.477404 0.047 Uiso 1 1 calc R U . . .
H30B H 0.212912 0.648871 0.470871 0.047 Uiso 1 1 calc R U . . .
C31 C 0.4053(5) 0.6277(3) 0.4827(3) 0.0339(11) Uani 1 1 d . . . . .
H31A H 0.421126 0.627727 0.430750 0.041 Uiso 1 1 calc R U . . .
H31B H 0.393860 0.574865 0.498160 0.041 Uiso 1 1 calc R U . . .
C32 C 0.5197(5) 0.6629(3) 0.5249(3) 0.0379(12) Uani 1 1 d . . . . .
H32A H 0.596503 0.632676 0.516990 0.045 Uiso 1 1 calc R U . . .
H32B H 0.534540 0.714551 0.507148 0.045 Uiso 1 1 calc R U . . .

loop_
_atom_site_aniso_label
_atom_site_aniso_U_11
_atom_site_aniso_U_22
_atom_site_aniso_U_33
_atom_site_aniso_U_23
_atom_site_aniso_U_13
_atom_site_aniso_U_12
I1 0.02383(16) 0.02618(17) 0.04551(19) -0.00905(12) 0.00042(12) 0.00265(11)
I2 0.03762(19) 0.02819(17) 0.03621(17) -0.01015(12) -0.00347(13) 0.00195(12)
Pd1 0.02238(18) 0.02008(17) 0.02837(17) -0.00265(12) -0.00139(12) 0.00120(12)
P1 0.0198(5) 0.0243(6) 0.0239(5) -0.0056(4) -0.0017(4) -0.0003(4)
P2 0.0218(5) 0.0217(5) 0.0257(5) -0.0026(4) -0.0015(4) -0.0006(4)
C1 0.026(2) 0.021(2) 0.020(2) -0.0072(16) -0.0013(16) 0.0007(17)
C2 0.033(3) 0.039(3) 0.028(2) 0.005(2) -0.006(2) -0.002(2)
C3 0.020(2) 0.034(3) 0.025(2) -0.0078(18) -0.0044(17) 0.0051(19)
C4 0.030(3) 0.026(2) 0.051(3) -0.009(2) 0.017(2) -0.005(2)
C5 0.028(3) 0.038(3) 0.064(4) -0.018(3) 0.015(3) -0.006(2)
C6 0.028(3) 0.034(3) 0.036(3) -0.011(2) 0.004(2) 0.002(2)
C7 0.052(3) 0.036(3) 0.035(3) 0.005(2) 0.001(2) 0.014(3)
C8 0.043(3) 0.024(2) 0.045(3) 0.008(2) 0.017(2) 0.006(2)
C9 0.025(2) 0.025(2) 0.026(2) -0.0043(17) -0.0050(17) 0.0008(18)
C10 0.026(2) 0.030(2) 0.028(2) -0.0035(19) -0.0014(18) 0.0007(19)
C11 0.033(3) 0.031(3) 0.035(3) 0.002(2) 0.000(2) 0.007(2)
C12 0.032(3) 0.039(3) 0.032(3) 0.003(2) -0.004(2) 0.005(2)
C13 0.029(3) 0.037(3) 0.029(2) 0.000(2) -0.0040(19) -0.001(2)
C14 0.027(2) 0.033(3) 0.025(2) -0.0026(19) -0.0044(18) 0.002(2)
C15 0.029(3) 0.027(2) 0.029(2) 0.0000(19) -0.0034(19) -0.0039(19)
C16 0.031(3) 0.031(3) 0.030(2) -0.002(2) 0.0013(19) -0.002(2)
C17 0.036(3) 0.037(3) 0.032(3) 0.003(2) -0.001(2) -0.009(2)
C18 0.033(3) 0.039(3) 0.041(3) 0.006(2) 0.003(2) -0.012(2)
C19 0.043(3) 0.030(3) 0.042(3) 0.000(2) -0.004(2) -0.011(2)
C20 0.032(3) 0.030(2) 0.033(3) -0.003(2) -0.001(2) -0.005(2)
C21 0.023(2) 0.025(2) 0.030(2) -0.0066(18) 0.0045(18) 0.0014(18)
C22 0.027(3) 0.055(3) 0.026(2) 0.005(2) 0.0007(19) -0.001(2)
C23 0.054(4) 0.087(5) 0.027(3) 0.002(3) 0.001(3) -0.014(4)
C24 0.046(4) 0.076(5) 0.048(4) 0.027(3) 0.008(3) 0.002(3)
C25 0.042(3) 0.045(3) 0.051(3) 0.012(3) 0.014(3) -0.004(3)
C26 0.043(3) 0.034(3) 0.049(3) -0.003(2) 0.017(3) -0.006(2)
C27 0.025(2) 0.036(3) 0.038(3) -0.016(2) -0.006(2) 0.005(2)
C28 0.023(2) 0.034(3) 0.040(3) -0.012(2) -0.007(2) 0.004(2)
C29 0.028(3) 0.043(3) 0.049(3) -0.005(2) -0.001(2) 0.003(2)
C30 0.031(3) 0.048(3) 0.039(3) -0.003(2) -0.013(2) 0.004(2)
C31 0.031(3) 0.040(3) 0.030(2) -0.009(2) -0.008(2) 0.001(2)
C32 0.037(3) 0.041(3) 0.035(3) -0.003(2) -0.004(2) -0.001(2)

loop_
_atom_type_symbol
_atom_type_description
_atom_type_scat_dispersion_real
_atom_type_scat_dispersion_imag
_atom_type_scat_source
C C 0.0181 0.0091 'International Tables Vol C Tables 4.2.6.8 and 6.1.1.4'
H H 0.0000 0.0000 'International Tables Vol C Tables 4.2.6.8 and 6.1.1.4'
P P 0.2955 0.4335 'International Tables Vol C Tables 4.2.6.8 and 6.1.1.4'
Pd Pd 0.1215 3.9337 'International Tables Vol C Tables 4.2.6.8 and 6.1.1.4'
I I -0.3257 6.8362 'International Tables Vol C Tables 4.2.6.8 and 6.1.1.4'

loop_
_geom_angle_atom_site_label_1
_geom_angle_atom_site_label_2
_geom_angle_atom_site_label_3
_geom_angle
_geom_angle_site_symmetry_1
_geom_angle_site_symmetry_3
_geom_angle_publ_flag
P2 Pd1 C1 48.57(12) . . ?
P2 Pd1 I2 107.29(3) . . ?
C1 Pd1 I2 155.83(12) . . ?
P2 Pd1 I1 153.17(3) . . ?
C1 Pd1 I1 104.66(12) . . ?
I2 Pd1 I1 99.415(14) . . ?
C1 P1 C27 113.7(2) . . ?
C1 P1 C3 110.3(2) . . ?
C27 P1 C3 107.1(2) . . ?
C1 P1 C21 111.5(2) . . ?
C27 P1 C21 104.0(2) . . ?
C3 P1 C21 110.0(2) . . ?
C1 P2 C15 112.7(2) . . ?
C1 P2 C9 119.7(2) . . ?
C15 P2 C9 112.1(2) . . ?
C1 P2 Pd1 66.27(14) . . ?
C15 P2 Pd1 118.59(17) . . ?
C9 P2 Pd1 120.18(16) . . ?
C2 C1 P2 115.1(3) . . ?
C2 C1 P1 113.6(3) . . ?
P2 C1 P1 125.7(3) . . ?
C2 C1 Pd1 109.9(3) . . ?
P2 C1 Pd1 65.16(13) . . ?
P1 C1 Pd1 117.4(2) . . ?
C4 C3 C8 108.5(4) . . ?
C4 C3 P1 114.4(3) . . ?
C8 C3 P1 113.7(3) . . ?
C3 C4 C5 110.2(5) . . ?
C6 C5 C4 111.4(4) . . ?
C5 C6 C7 111.0(4) . . ?
C8 C7 C6 110.8(4) . . ?
C7 C8 C3 109.9(5) . . ?
C10 C9 C14 110.4(4) . . ?
C10 C9 P2 118.3(3) . . ?
C14 C9 P2 110.4(3) . . ?
C11 C10 C9 109.1(4) . . ?
C12 C11 C10 111.6(4) . . ?
C11 C12 C13 111.5(4) . . ?
C14 C13 C12 111.6(4) . . ?
C13 C14 C9 109.6(4) . . ?
C20 C15 C16 111.9(4) . . ?
C20 C15 P2 110.1(3) . . ?
C16 C15 P2 115.2(3) . . ?
C17 C16 C15 110.3(4) . . ?
C18 C17 C16 111.1(4) . . ?
C19 C18 C17 110.9(5) . . ?
C18 C19 C20 112.4(4) . . ?
C15 C20 C19 109.3(4) . . ?
C22 C21 C26 109.6(4) . . ?
C22 C21 P1 114.9(3) . . ?
C26 C21 P1 114.6(3) . . ?
C21 C22 C23 111.1(4) . . ?
C24 C23 C22 113.4(6) . . ?
C25 C24 C23 110.1(5) . . ?
C24 C25 C26 112.6(5) . . ?
C25 C26 C21 111.4(5) . . ?
C32 C27 C28 111.7(5) . . ?
C32 C27 P1 118.5(4) . . ?
C28 C27 P1 113.7(3) . . ?
C29 C28 C27 110.2(4) . . ?
C30 C29 C28 112.2(5) . . ?
C29 C30 C31 111.8(4) . . ?
C30 C31 C32 109.8(4) . . ?
C27 C32 C31 110.0(5) . . ?

loop_
_geom_bond_atom_site_label_1
_geom_bond_atom_site_label_2
_geom_bond_distance
_geom_bond_site_symmetry_2
_geom_bond_publ_flag
I1 Pd1 2.6881(4) . ?
I2 Pd1 2.6534(4) . ?
Pd1 P2 2.1675(12) . ?
Pd1 C1 2.187(4) . ?
P1 C1 1.813(5) . ?
P1 C27 1.841(5) . ?
P1 C3 1.841(5) . ?
P1 C21 1.847(5) . ?
P2 C1 1.791(5) . ?
P2 C15 1.850(5) . ?
P2 C9 1.853(5) . ?
C1 C2 1.539(6) . ?
C3 C4 1.530(7) . ?
C3 C8 1.559(7) . ?
C4 C5 1.531(8) . ?
C5 C6 1.514(7) . ?
C6 C7 1.528(8) . ?
C7 C8 1.514(7) . ?
C9 C10 1.534(7) . ?
C9 C14 1.547(6) . ?
C10 C11 1.525(7) . ?
C11 C12 1.524(7) . ?
C12 C13 1.528(7) . ?
C13 C14 1.524(7) . ?
C15 C20 1.533(7) . ?
C15 C16 1.537(7) . ?
C16 C17 1.533(7) . ?
C17 C18 1.520(7) . ?
C18 C19 1.509(8) . ?
C19 C20 1.539(7) . ?
C21 C22 1.524(7) . ?
C21 C26 1.544(7) . ?
C22 C23 1.531(8) . ?
C23 C24 1.505(10) . ?
C24 C25 1.503(10) . ?
C25 C26 1.523(8) . ?
C27 C32 1.510(8) . ?
C27 C28 1.537(7) . ?
C28 C29 1.536(7) . ?
C29 C30 1.494(8) . ?
C30 C31 1.526(8) . ?
C31 C32 1.550(7) . ?
